data_7211590
loop_
_publ_author_name
'DeBurgomaster, Paul'
'Ouellette, Wayne'
'Liu, Hongxue'
'O'Connor, Charles J.'
'Zubieta, Jon'

_publ_section_title
;
 Hydrothermal chemistry of vanadium oxides with aromatic di- and
 tri-phosphonates in the presence of secondary metal copper(II) cationic
 complex subunits
;
_journal_issue 2
_journal_name_full CrystEngComm
_journal_page_first 446
_journal_paper_doi 10.1039/b910641c
_journal_volume 12
_journal_year 2010
_chemical_formula_moiety 'C18 H11 Cu1 N2 O15.50 P3 V3, (O0.50)'
_chemical_formula_sum 'C18 H14 Cu N2 O16 P3 V3'
_chemical_formula_weight 823.58
_chemical_name_systematic
;
?
;
_space_group_IT_number 14
_symmetry_cell_setting monoclinic
_symmetry_space_group_name_Hall '-P 2ybc'
_symmetry_space_group_name_H-M 'P 1 21/c 1'
_atom_sites_solution_hydrogens geom
_atom_sites_solution_primary direct
_atom_sites_solution_secondary difmap
_audit_creation_method SHELXL-97
_cell_angle_alpha 90.00
_cell_angle_beta 104.056(2)
_cell_angle_gamma 90.00
_cell_formula_units_Z 4
_cell_length_a 16.244(2)
_cell_length_b 7.2007(9)
_cell_length_c 22.401(3)
_cell_measurement_reflns_used 6221
_cell_measurement_temperature 90(2)
_cell_measurement_theta_max 28.25
_cell_measurement_theta_min 2.52
_cell_volume 2541.8(6)
_computing_cell_refinement 'Bruker SMART (Bruker, 2002)'
_computing_data_collection 'Bruker SMART (Bruker, 2002)'
_computing_data_reduction 'Bruker SAINT (Bruker, 2002)'
_computing_molecular_graphics 'CrystalMaker (Palmer, 2006)'
_computing_publication_material 'Bruker SHELXTL (Bruker, 2002)'
_computing_structure_refinement 'SHELXL-97 (Sheldrick, 1997)'
_computing_structure_solution 'SHELXS-97 (Sheldrick, 1997)'
_diffrn_ambient_temperature 90(2)
_diffrn_detector_area_resol_mean 512
_diffrn_measured_fraction_theta_full 0.997
_diffrn_measured_fraction_theta_max 0.997
_diffrn_measurement_device_type 'Bruker APEX CCD area detector'
_diffrn_measurement_method 'Phi and omega scans'
_diffrn_radiation_monochromator graphite
_diffrn_radiation_probe x-ray
_diffrn_radiation_type MoK\a
_diffrn_radiation_wavelength 0.71073
_diffrn_reflns_av_R_equivalents 0.0483
_diffrn_reflns_av_sigmaI/netI 0.0383
_diffrn_reflns_limit_h_max 19
_diffrn_reflns_limit_h_min -19
_diffrn_reflns_limit_k_max 8
_diffrn_reflns_limit_k_min -8
_diffrn_reflns_limit_l_max 26
_diffrn_reflns_limit_l_min -26
_diffrn_reflns_number 18971
_diffrn_reflns_theta_full 25.00
_diffrn_reflns_theta_max 25.00
_diffrn_reflns_theta_min 2.52
_diffrn_source 'fine-focus sealed tube'
_diffrn_standards_decay_% 0.001
_exptl_absorpt_coefficient_mu 2.169
_exptl_absorpt_correction_T_max 0.9182
_exptl_absorpt_correction_T_min 0.5622
_exptl_absorpt_correction_type multi-scan
_exptl_absorpt_process_details 'SADABS SHELXL-97 (Sheldrick, 1997)'
_exptl_crystal_colour green
_exptl_crystal_density_diffrn 2.152
_exptl_crystal_density_method 'not measured'
_exptl_crystal_description plate
_exptl_crystal_F_000 1628
_exptl_crystal_size_max 0.30
_exptl_crystal_size_mid 0.10
_exptl_crystal_size_min 0.04
_refine_diff_density_max 1.104
_refine_diff_density_min -0.925
_refine_diff_density_rms 0.159
_refine_ls_extinction_method none
_refine_ls_goodness_of_fit_ref 1.345
_refine_ls_hydrogen_treatment constr
_refine_ls_matrix_type full
_refine_ls_number_parameters 406
_refine_ls_number_reflns 4469
_refine_ls_number_restraints 36
_refine_ls_restrained_S_all 1.340
_refine_ls_R_factor_all 0.0799
_refine_ls_R_factor_gt 0.0781
_refine_ls_shift/su_max 0.001
_refine_ls_shift/su_mean 0.000
_refine_ls_structure_factor_coef Fsqd
_refine_ls_weighting_details 'calc w=1/[\s^2^(Fo^2^)+(0.0054P)^2^+36.9760P] where P=(Fo^2^+2Fc^2^)/3'
_refine_ls_weighting_scheme calc
_refine_ls_wR_factor_gt 0.1488
_refine_ls_wR_factor_ref 0.1496
_reflns_number_gt 4330
_reflns_number_total 4469
_reflns_threshold_expression >2sigma(I)
_cod_data_source_file b910641c.txt
_cod_data_source_block 14
_cod_depositor_comments
;
The following automatic conversions were performed:

'_symmetry_cell_setting' value 'Monoclinic' changed to 'monoclinic'
according to /home/saulius/struct/CIF-dictionaries/cif_core.dic
dictionary named 'cif_core.dic' version 2.4.2 from 2011-04-26.

Automatic conversion script
Id: cif_fix_values 1891 2012-01-12 08:04:46Z andrius 
;
_cod_original_sg_symbol_Hall -P2ybc
_cod_original_sg_symbol_H-M P2(1)/c
_cod_database_code 7211590

loop_
_symmetry_equiv_pos_as_xyz
'x, y, z'
'-x, y+1/2, -z+1/2'
'-x, -y, -z'
'x, -y-1/2, z-1/2'

loop_
_atom_site_label
_atom_site_type_symbol
_atom_site_fract_x
_atom_site_fract_y
_atom_site_fract_z
_atom_site_U_iso_or_equiv
_atom_site_adp_type
_atom_site_occupancy
_atom_site_symmetry_multiplicity
_atom_site_calc_flag
_atom_site_refinement_flags
_atom_site_disorder_group
Cu1 Cu 0.69291(5) 1.17342(12) 0.65694(4) 0.0086(2) Uani 1 1 d . .
V1A V 1.1238(11) 0.340(4) 0.4791(6) 0.012(3) Uani 0.38(5) 1 d P 1
V1B V 1.0977(12) 0.3861(11) 0.4855(2) 0.009(2) Uani 0.62(5) 1 d PU 2
V2 V 1.19296(8) 0.66316(18) 0.59572(5) 0.0099(3) Uani 1 1 d . .
V3 V 0.71796(8) 0.68210(17) 0.67280(6) 0.0089(3) Uani 1 1 d . .
P1 P 1.15294(11) 0.9005(3) 0.87137(8) 0.0076(4) Uani 1 1 d . .
P2 P 0.80553(11) 0.9596(3) 0.77494(8) 0.0067(4) Uani 1 1 d . .
P3 P 1.02243(12) 0.8762(3) 0.62095(9) 0.0104(4) Uani 1 1 d . .
O1 O 1.1245(3) 0.9176(7) 0.9308(2) 0.0110(11) Uani 1 1 d . .
O2 O 1.2061(3) 0.7301(7) 0.8712(2) 0.0094(10) Uani 1 1 d . .
O3 O 1.2006(3) 1.0803(8) 0.8615(3) 0.0160(12) Uani 1 1 d . .
O4 O 0.8145(3) 0.9747(7) 0.8436(2) 0.0118(11) Uani 1 1 d . .
O5 O 0.7609(3) 0.7717(7) 0.7529(2) 0.0092(10) Uani 1 1 d . .
O6 O 0.7595(3) 1.1220(7) 0.7399(2) 0.0100(10) Uani 1 1 d . .
O7 O 1.1137(3) 0.8163(8) 0.6269(2) 0.0191(12) Uani 1 1 d . .
O8 O 0.9592(4) 0.7330(8) 0.5899(3) 0.0260(14) Uani 1 1 d . .
O9 O 1.0037(4) 1.0668(8) 0.5885(3) 0.0236(13) Uani 1 1 d . .
O10 O 1.1070(5) 0.1871(9) 0.5289(3) 0.0409(18) Uani 1 1 d . .
O11A O 1.1943(12) 0.203(3) 0.4602(11) 0.089(7) Uani 0.50 1 d P .
O11B O 1.0000 0.5000 0.5000 0.061(4) Uani 1 2 d S .
O12 O 1.1956(3) 0.5000(7) 0.5428(2) 0.0157(12) Uani 1 1 d . .
O13 O 1.2865(3) 0.7372(8) 0.6215(2) 0.0194(12) Uani 1 1 d . .
O14 O 0.6453(3) 0.5290(8) 0.6721(2) 0.0184(12) Uani 1 1 d . .
O15 O 0.6771(3) 0.8563(7) 0.6296(2) 0.0161(12) Uani 1 1 d . .
O40 O 1.1578(4) 0.8384(8) 0.5216(2) 0.0209(13) Uani 1 1 d . .
N1 N 0.6168(4) 1.2220(8) 0.5733(3) 0.0076(12) Uani 1 1 d . .
N2 N 0.5815(4) 1.1451(8) 0.6810(3) 0.0086(12) Uani 1 1 d U .
C1 C 1.0614(4) 0.9014(10) 0.8072(3) 0.0091(14) Uani 1 1 d . .
C2 C 1.0750(4) 0.8946(10) 0.7485(3) 0.0101(15) Uani 1 1 d . .
H2 H 1.1310 0.8850 0.7431 0.012 Uiso 1 1 calc R .
C3 C 1.0056(5) 0.9020(10) 0.6970(3) 0.0093(15) Uani 1 1 d . .
C4 C 0.9249(4) 0.9247(9) 0.7052(3) 0.0075(14) Uani 1 1 d . .
H4 H 0.8781 0.9337 0.6704 0.009 Uiso 1 1 calc R .
C5 C 0.9115(4) 0.9343(10) 0.7641(3) 0.0076(14) Uani 1 1 d U .
C6 C 0.9800(4) 0.9183(9) 0.8146(3) 0.0065(14) Uani 1 1 d U .
H6 H 0.9706 0.9189 0.8548 0.008 Uiso 1 1 calc R .
C7 C 0.6366(5) 1.2594(11) 0.5209(4) 0.0151(16) Uani 1 1 d . .
H7 H 0.6947 1.2694 0.5204 0.018 Uiso 1 1 calc R .
C8 C 0.5746(5) 1.2847(11) 0.4659(4) 0.0169(17) Uani 1 1 d . .
H8 H 0.5908 1.3094 0.4287 0.020 Uiso 1 1 calc R .
C9 C 0.4912(5) 1.2737(12) 0.4661(4) 0.0209(18) Uani 1 1 d . .
H9 H 0.4487 1.2935 0.4291 0.025 Uiso 1 1 calc R .
C10 C 0.4681(5) 1.2337(11) 0.5203(4) 0.0149(16) Uani 1 1 d . .
C11 C 0.5325(4) 1.2112(9) 0.5742(3) 0.0072(14) Uani 1 1 d U .
C12 C 0.3815(5) 1.2177(12) 0.5270(4) 0.0224(19) Uani 1 1 d . .
H12 H 0.3360 1.2323 0.4916 0.027 Uiso 1 1 calc R .
C13 C 0.3637(5) 1.1832(13) 0.5814(4) 0.0211(19) Uani 1 1 d . .
H13 H 0.3061 1.1775 0.5837 0.025 Uiso 1 1 calc R .
C14 C 0.4299(5) 1.1545(11) 0.6364(4) 0.0173(17) Uani 1 1 d . .
C15 C 0.5144(5) 1.1686(10) 0.6313(4) 0.0141(16) Uani 1 1 d . .
C16 C 0.4170(5) 1.1119(11) 0.6949(4) 0.0164(17) Uani 1 1 d . .
H16 H 0.3611 1.0977 0.7002 0.020 Uiso 1 1 calc R .
C17 C 0.4854(5) 1.0911(11) 0.7438(4) 0.0157(16) Uani 1 1 d U .
H17 H 0.4772 1.0648 0.7835 0.019 Uiso 1 1 calc R .
C18 C 0.5676(5) 1.1088(10) 0.7354(3) 0.0120(15) Uani 1 1 d . .
H18 H 0.6146 1.0941 0.7698 0.014 Uiso 1 1 calc R .

loop_
_atom_site_aniso_label
_atom_site_aniso_U_11
_atom_site_aniso_U_22
_atom_site_aniso_U_33
_atom_site_aniso_U_23
_atom_site_aniso_U_13
_atom_site_aniso_U_12
Cu1 0.0064(4) 0.0108(5) 0.0088(4) 0.0013(4) 0.0022(3) -0.0015(3)
V1A 0.001(4) 0.024(6) 0.010(2) 0.008(3) 0.001(2) 0.002(4)
V1B 0.018(5) 0.0025(18) 0.0048(13) -0.0015(11) -0.0025(15) 0.001(2)
V2 0.0119(6) 0.0108(6) 0.0076(6) 0.0009(5) 0.0034(5) 0.0003(5)
V3 0.0083(6) 0.0076(6) 0.0103(6) -0.0028(5) 0.0014(5) -0.0003(5)
P1 0.0044(8) 0.0110(9) 0.0068(9) 0.0019(7) 0.0004(7) 0.0004(7)
P2 0.0060(9) 0.0076(9) 0.0067(9) -0.0021(7) 0.0017(7) -0.0005(7)
P3 0.0136(9) 0.0091(9) 0.0101(9) -0.0010(7) 0.0062(7) -0.0009(8)
O1 0.009(2) 0.009(3) 0.015(3) -0.001(2) 0.004(2) 0.003(2)
O2 0.004(2) 0.013(3) 0.010(2) -0.002(2) 0.001(2) 0.003(2)
O3 0.009(3) 0.016(3) 0.024(3) 0.005(2) 0.006(2) -0.001(2)
O4 0.016(3) 0.010(3) 0.011(3) -0.005(2) 0.005(2) 0.003(2)
O5 0.011(2) 0.010(3) 0.006(2) 0.000(2) 0.002(2) 0.001(2)
O6 0.007(2) 0.013(3) 0.011(3) -0.003(2) 0.003(2) -0.004(2)
O7 0.023(3) 0.024(3) 0.015(3) 0.005(2) 0.012(2) 0.010(3)
O8 0.042(4) 0.023(3) 0.014(3) -0.006(3) 0.009(3) -0.011(3)
O9 0.034(3) 0.017(3) 0.022(3) 0.008(3) 0.012(3) 0.012(3)
O10 0.054(5) 0.020(3) 0.049(4) 0.000(3) 0.012(4) 0.000(3)
O11A 0.062(12) 0.067(14) 0.119(18) -0.043(13) -0.014(12) -0.002(11)
O11B 0.079(8) 0.076(9) 0.047(7) -0.045(6) 0.054(6) -0.059(7)
O12 0.022(3) 0.016(3) 0.007(3) 0.004(2) 0.001(2) 0.003(2)
O13 0.020(3) 0.025(3) 0.012(3) 0.002(2) 0.004(2) -0.003(3)
O14 0.018(3) 0.018(3) 0.017(3) -0.005(2) 0.001(2) -0.009(2)
O15 0.015(3) 0.015(3) 0.017(3) -0.007(2) 0.001(2) 0.003(2)
O40 0.032(3) 0.021(3) 0.009(3) 0.004(2) 0.006(2) 0.006(3)
N1 0.009(3) 0.004(3) 0.009(3) 0.002(2) 0.001(2) 0.000(2)
N2 0.010(3) 0.002(3) 0.015(3) -0.001(2) 0.006(2) 0.002(2)
C1 0.009(3) 0.006(3) 0.011(4) -0.001(3) 0.000(3) -0.001(3)
C2 0.009(3) 0.005(3) 0.019(4) 0.001(3) 0.008(3) -0.003(3)
C3 0.017(4) 0.005(3) 0.006(3) 0.000(3) 0.003(3) 0.000(3)
C4 0.008(3) 0.001(3) 0.012(4) -0.001(3) 0.001(3) -0.001(3)
C5 0.007(3) 0.006(3) 0.009(3) -0.001(2) 0.001(2) 0.003(2)
C6 0.007(3) 0.003(3) 0.009(3) 0.000(2) 0.002(2) -0.003(2)
C7 0.015(4) 0.014(4) 0.017(4) 0.005(3) 0.005(3) 0.003(3)
C8 0.020(4) 0.020(4) 0.012(4) 0.000(3) 0.006(3) -0.003(3)
C9 0.013(4) 0.026(5) 0.020(4) -0.001(4) -0.004(3) -0.002(3)
C10 0.012(4) 0.011(4) 0.020(4) 0.000(3) 0.000(3) -0.004(3)
C11 0.008(3) 0.002(3) 0.011(3) 0.000(2) 0.001(2) -0.001(2)
C12 0.016(4) 0.027(5) 0.022(4) 0.004(4) -0.001(3) 0.002(4)
C13 0.004(3) 0.035(5) 0.023(4) 0.002(4) 0.002(3) -0.002(3)
C14 0.015(4) 0.016(4) 0.025(4) -0.005(3) 0.012(3) 0.000(3)
C15 0.012(4) 0.006(4) 0.023(4) 0.000(3) 0.002(3) 0.002(3)
C16 0.008(4) 0.017(4) 0.024(4) -0.006(3) 0.004(3) -0.002(3)
C17 0.016(4) 0.019(4) 0.013(4) -0.004(3) 0.005(3) -0.002(3)
C18 0.016(4) 0.009(4) 0.015(4) 0.000(3) 0.010(3) -0.001(3)

loop_
_atom_type_symbol
_atom_type_description
_atom_type_scat_dispersion_real
_atom_type_scat_dispersion_imag
_atom_type_scat_source
C C 0.0033 0.0016 'International Tables Vol C Tables 4.2.6.8 and 6.1.1.4'
H H 0.0000 0.0000 'International Tables Vol C Tables 4.2.6.8 and 6.1.1.4'
N N 0.0061 0.0033 'International Tables Vol C Tables 4.2.6.8 and 6.1.1.4'
O O 0.0106 0.0060 'International Tables Vol C Tables 4.2.6.8 and 6.1.1.4'
P P 0.1023 0.0942 'International Tables Vol C Tables 4.2.6.8 and 6.1.1.4'
V V 0.3005 0.5294 'International Tables Vol C Tables 4.2.6.8 and 6.1.1.4'
Cu Cu 0.3201 1.2651 'International Tables Vol C Tables 4.2.6.8 and 6.1.1.4'

loop_
_geom_angle_atom_site_label_1
_geom_angle_atom_site_label_2
_geom_angle_atom_site_label_3
_geom_angle
_geom_angle_site_symmetry_1
_geom_angle_site_symmetry_3
O2 Cu1 O6 91.8(2) 2_756 .
O2 Cu1 N1 92.2(2) 2_756 .
O6 Cu1 N1 175.9(2) . .
O2 Cu1 N2 172.6(2) 2_756 .
O6 Cu1 N2 93.0(2) . .
N1 Cu1 N2 82.9(2) . .
O2 Cu1 O15 99.6(2) 2_756 .
O6 Cu1 O15 93.7(2) . .
N1 Cu1 O15 85.6(2) . .
N2 Cu1 O15 85.6(2) . .
O10 V1A O11A 90.7(17) . .
O10 V1A O8 99.6(6) . 3_766
O11A V1A O8 91.5(15) . 3_766
O10 V1A O12 93.8(6) . .
O11A V1A O12 102.0(10) . .
O8 V1A O12 160.8(17) 3_766 .
O10 V1A O1 162(2) . 4_575
O11A V1A O1 106.3(12) . 4_575
O8 V1A O1 84.2(4) 3_766 4_575
O12 V1A O1 79.0(8) . 4_575
O10 V1A O11B 84.6(10) . .
O11A V1A O11B 169.6(10) . .
O8 V1A O11B 80.2(8) 3_766 .
O12 V1A O11B 87.5(13) . .
O1 V1A O11B 79.2(11) 4_575 .
O10 V1B O11B 103.2(8) . .
O10 V1B O8 94.7(4) . 3_766
O11B V1B O8 95.7(7) . 3_766
O10 V1B O12 91.9(5) . .
O11B V1B O12 106.8(6) . .
O8 V1B O12 154.4(12) 3_766 .
O10 V1B O1 160.1(14) . 4_575
O11B V1B O1 96.7(6) . 4_575
O8 V1B O1 84.6(3) 3_766 4_575
O12 V1B O1 80.9(4) . 4_575
O13 V2 O12 107.9(3) . .
O13 V2 O4 101.4(3) . 2_746
O12 V2 O4 91.3(2) . 2_746
O13 V2 O7 109.8(3) . .
O12 V2 O7 141.5(3) . .
O4 V2 O7 89.1(2) 2_746 .
O13 V2 O40 98.2(3) . .
O12 V2 O40 84.8(2) . .
O4 V2 O40 160.3(2) 2_746 .
O7 V2 O40 82.2(2) . .
O14 V3 O15 109.3(3) . .
O14 V3 O3 108.9(3) . 2_746
O15 V3 O3 106.9(3) . 2_746
O14 V3 O5 110.2(3) . .
O15 V3 O5 107.9(2) . .
O3 V3 O5 113.5(2) 2_746 .
O2 P1 O1 111.6(3) . .
O2 P1 O3 112.0(3) . .
O1 P1 O3 109.0(3) . .
O2 P1 C1 111.4(3) . .
O1 P1 C1 109.4(3) . .
O3 P1 C1 103.1(3) . .
O6 P2 O4 112.9(3) . .
O6 P2 O5 112.1(3) . .
O4 P2 O5 107.9(3) . .
O6 P2 C5 112.2(3) . .
O4 P2 C5 106.5(3) . .
O5 P2 C5 104.8(3) . .
O8 P3 O7 112.9(4) . .
O8 P3 O9 110.9(4) . .
O7 P3 O9 111.7(3) . .
O8 P3 C3 105.4(3) . .
O7 P3 C3 108.4(3) . .
O9 P3 C3 107.2(3) . .
P1 O1 V1B 139.4(6) . 4_576
P1 O1 V1A 125.0(10) . 4_576
V1B O1 V1A 16.5(3) 4_576 4_576
P1 O2 Cu1 135.0(3) . 2_746
P1 O3 V3 145.9(4) . 2_756
P2 O4 V2 138.9(3) . 2_756
P2 O5 V3 129.7(3) . .
P2 O6 Cu1 137.6(3) . .
P3 O7 V2 147.7(4) . .
P3 O8 V1A 148.7(6) . 3_766
P3 O8 V1B 147.5(5) . 3_766
V1A O8 V1B 17.6(5) 3_766 3_766
V1A O10 V1B 19.8(5) . .
V1B O11B V1B 179.996(1) 3_766 .
V1B O11B V1A 2.4(5) 3_766 3_766
V1B O11B V1A 177.6(5) . 3_766
V1B O11B V1A 177.6(5) 3_766 .
V1B O11B V1A 2.4(5) . .
V1A O11B V1A 179.998(5) 3_766 .
V2 O12 V1B 126.8(7) . .
V2 O12 V1A 143.7(10) . .
V1B O12 V1A 17.0(4) . .
V3 O15 Cu1 126.1(3) . .
C7 N1 C11 118.9(6) . .
C7 N1 Cu1 129.6(5) . .
C11 N1 Cu1 111.5(4) . .
C18 N2 C15 119.7(6) . .
C18 N2 Cu1 129.2(5) . .
C15 N2 Cu1 111.1(5) . .
C6 C1 C2 119.6(7) . .
C6 C1 P1 122.4(5) . .
C2 C1 P1 117.8(5) . .
C1 C2 C3 119.8(6) . .
C1 C2 H2 120.1 . .
C3 C2 H2 120.1 . .
C4 C3 C2 119.7(7) . .
C4 C3 P3 120.5(5) . .
C2 C3 P3 119.8(6) . .
C3 C4 C5 120.4(7) . .
C3 C4 H4 119.8 . .
C5 C4 H4 119.8 . .
C6 C5 C4 119.4(6) . .
C6 C5 P2 120.1(5) . .
C4 C5 P2 120.5(5) . .
C1 C6 C5 120.9(7) . .
C1 C6 H6 119.5 . .
C5 C6 H6 119.5 . .
N1 C7 C8 122.1(7) . .
N1 C7 H7 119.0 . .
C8 C7 H7 119.0 . .
C9 C8 C7 119.6(7) . .
C9 C8 H8 120.2 . .
C7 C8 H8 120.2 . .
C8 C9 C10 119.8(7) . .
C8 C9 H9 120.1 . .
C10 C9 H9 120.1 . .
C9 C10 C11 118.4(7) . .
C9 C10 C12 125.5(7) . .
C11 C10 C12 116.1(7) . .
N1 C11 C10 121.2(6) . .
N1 C11 C15 116.8(6) . .
C10 C11 C15 122.0(7) . .
C13 C12 C10 122.4(7) . .
C13 C12 H12 118.8 . .
C10 C12 H12 118.8 . .
C12 C13 C14 121.5(7) . .
C12 C13 H13 119.3 . .
C14 C13 H13 119.3 . .
C15 C14 C16 117.3(7) . .
C15 C14 C13 117.4(7) . .
C16 C14 C13 125.3(7) . .
N2 C15 C14 121.7(7) . .
N2 C15 C11 117.6(7) . .
C14 C15 C11 120.6(7) . .
C17 C16 C14 119.5(7) . .
C17 C16 H16 120.2 . .
C14 C16 H16 120.2 . .
C16 C17 C18 119.9(7) . .
C16 C17 H17 120.0 . .
C18 C17 H17 120.0 . .
N2 C18 C17 121.8(7) . .
N2 C18 H18 119.1 . .
C17 C18 H18 119.1 . .

loop_
_geom_bond_atom_site_label_1
_geom_bond_atom_site_label_2
_geom_bond_distance
_geom_bond_site_symmetry_2
Cu1 O2 1.938(5) 2_756
Cu1 O6 1.945(5) .
Cu1 N1 2.009(6) .
Cu1 N2 2.020(6) .
Cu1 O15 2.362(5) .
V1A O10 1.638(11) .
V1A O11A 1.64(4) .
V1A O8 1.862(10) 3_766
V1A O12 1.978(17) .
V1A O1 2.054(17) 4_575
V1A O11B 2.46(3) .
V1B O10 1.717(8) .
V1B O11B 1.88(2) .
V1B O8 1.920(7) 3_766
V1B O12 1.963(10) .
V1B O1 1.988(8) 4_575
V2 O13 1.582(6) .
V2 O12 1.677(5) .
V2 O4 1.946(5) 2_746
V2 O7 1.949(5) .
V2 O40 2.054(5) .
V3 O14 1.613(5) .
V3 O15 1.624(6) .
V3 O3 1.836(5) 2_746
V3 O5 1.875(5) .
P1 O2 1.501(5) .
P1 O1 1.515(5) .
P1 O3 1.552(6) .
P1 C1 1.799(7) .
P2 O6 1.503(5) .
P2 O4 1.513(5) .
P2 O5 1.557(5) .
P2 C5 1.805(7) .
P3 O8 1.502(6) .
P3 O7 1.519(6) .
P3 O9 1.549(6) .
P3 C3 1.799(7) .
O1 V1B 1.988(8) 4_576
O1 V1A 2.054(18) 4_576
O2 Cu1 1.938(5) 2_746
O3 V3 1.836(5) 2_756
O4 V2 1.946(5) 2_756
O8 V1A 1.862(10) 3_766
O8 V1B 1.920(7) 3_766
O11B V1B 1.88(2) 3_766
O11B V1A 2.46(3) 3_766
N1 C7 1.320(10) .
N1 C11 1.375(9) .
N2 C18 1.319(9) .
N2 C15 1.365(10) .
C1 C6 1.378(10) .
C1 C2 1.388(10) .
C2 C3 1.403(10) .
C2 H2 0.9500 .
C3 C4 1.377(10) .
C4 C5 1.390(10) .
C4 H4 0.9500 .
C5 C6 1.385(10) .
C6 H6 0.9500 .
C7 C8 1.401(11) .
C7 H7 0.9500 .
C8 C9 1.358(11) .
C8 H8 0.9500 .
C9 C10 1.385(12) .
C9 H9 0.9500 .
C10 C11 1.402(10) .
C10 C12 1.455(11) .
C11 C15 1.414(11) .
C12 C13 1.344(12) .
C12 H12 0.9500 .
C13 C14 1.440(11) .
C13 H13 0.9500 .
C14 C15 1.409(11) .
C14 C16 1.410(11) .
C16 C17 1.367(11) .
C16 H16 0.9500 .
C17 C18 1.398(10) .
C17 H17 0.9500 .
C18 H18 0.9500 .

loop_
_geom_torsion_atom_site_label_1
_geom_torsion_atom_site_label_2
_geom_torsion_atom_site_label_3
_geom_torsion_atom_site_label_4
_geom_torsion
_geom_torsion_site_symmetry_1
_geom_torsion_site_symmetry_4
O2 P1 O1 V1B 148.5(8) . 4_576
O3 P1 O1 V1B 24.3(9) . 4_576
C1 P1 O1 V1B -87.8(9) . 4_576
O2 P1 O1 V1A 137.5(4) . 4_576
O3 P1 O1 V1A 13.3(5) . 4_576
C1 P1 O1 V1A -98.8(5) . 4_576
O1 P1 O2 Cu1 -140.1(4) . 2_746
O3 P1 O2 Cu1 -17.6(5) . 2_746
C1 P1 O2 Cu1 97.3(5) . 2_746
O2 P1 O3 V3 28.1(7) . 2_756
O1 P1 O3 V3 152.1(6) . 2_756
C1 P1 O3 V3 -91.7(6) . 2_756
O6 P2 O4 V2 -17.5(6) . 2_756
O5 P2 O4 V2 -141.9(4) . 2_756
C5 P2 O4 V2 106.0(5) . 2_756
O6 P2 O5 V3 46.0(5) . .
O4 P2 O5 V3 170.9(3) . .
C5 P2 O5 V3 -75.9(4) . .
O14 V3 O5 P2 -156.0(4) . .
O15 V3 O5 P2 -36.7(5) . .
O3 V3 O5 P2 81.6(4) 2_746 .
O4 P2 O6 Cu1 -155.3(4) . .
O5 P2 O6 Cu1 -33.2(5) . .
C5 P2 O6 Cu1 84.4(5) . .
O2 Cu1 O6 P2 -86.4(5) 2_756 .
N1 Cu1 O6 P2 93(3) . .
N2 Cu1 O6 P2 99.2(5) . .
O15 Cu1 O6 P2 13.4(5) . .
O8 P3 O7 V2 25.0(8) . .
O9 P3 O7 V2 -100.7(7) . .
C3 P3 O7 V2 141.4(6) . .
O13 V2 O7 P3 163.2(6) . .
O12 V2 O7 P3 -4.0(9) . .
O4 V2 O7 P3 -95.0(7) 2_746 .
O40 V2 O7 P3 67.3(7) . .
O7 P3 O8 V1A -109(2) . 3_766
O9 P3 O8 V1A 17(2) . 3_766
C3 P3 O8 V1A 133(2) . 3_766
O7 P3 O8 V1B -75.2(14) . 3_766
O9 P3 O8 V1B 51.0(14) . 3_766
C3 P3 O8 V1B 166.7(13) . 3_766
O11A V1A O10 V1B -178(2) . .
O8 V1A O10 V1B -86.3(9) 3_766 .
O12 V1A O10 V1B 80(3) . .
O1 V1A O10 V1B 15.1(18) 4_575 .
O11B V1A O10 V1B -7.2(13) . .
O11B V1B O10 V1A 170.3(18) . .
O8 V1B O10 V1A 73.3(11) 3_766 .
O12 V1B O10 V1A -82(2) . .
O1 V1B O10 V1A -13.7(18) 4_575 .
O10 V1B O11B V1B -151(5) . 3_766
O8 V1B O11B V1B -54(5) 3_766 3_766
O12 V1B O11B V1B 113(5) . 3_766
O1 V1B O11B V1B 31(5) 4_575 3_766
O10 V1B O11B V1A 117(6) . 3_766
O8 V1B O11B V1A -147(6) 3_766 3_766
O12 V1B O11B V1A 20(6) . 3_766
O1 V1B O11B V1A -62(6) 4_575 3_766
O10 V1B O11B V1A -63(6) . .
O8 V1B O11B V1A 33(6) 3_766 .
O12 V1B O11B V1A -160(6) . .
O1 V1B O11B V1A 118(6) 4_575 .
O10 V1A O11B V1B -67(6) . 3_766
O11A V1A O11B V1B -3(9) . 3_766
O8 V1A O11B V1B 34(6) 3_766 3_766
O12 V1A O11B V1B -161(6) . 3_766
O1 V1A O11B V1B 120(6) 4_575 3_766
O10 V1A O11B V1B 113(6) . .
O11A V1A O11B V1B 177(100) . .
O8 V1A O11B V1B -146(6) 3_766 .
O12 V1A O11B V1B 19(6) . .
O1 V1A O11B V1B -60(6) 4_575 .
O10 V1A O11B V1A -138(14) . 3_766
O11A V1A O11B V1A -75(14) . 3_766
O8 V1A O11B V1A -37(13) 3_766 3_766
O12 V1A O11B V1A 128(13) . 3_766
O1 V1A O11B V1A 49(13) 4_575 3_766
O13 V2 O12 V1B -169.5(4) . .
O4 V2 O12 V1B 88.1(4) 2_746 .
O7 V2 O12 V1B -2.1(6) . .
O40 V2 O12 V1B -72.5(4) . .
O13 V2 O12 V1A -172.0(7) . .
O4 V2 O12 V1A 85.6(8) 2_746 .
O7 V2 O12 V1A -4.6(10) . .
O40 V2 O12 V1A -75.0(8) . .
O10 V1B O12 V2 -102.9(8) . .
O11B V1B O12 V2 1.5(5) . .
O8 V1B O12 V2 152.1(13) 3_766 .
O1 V1B O12 V2 95.8(7) 4_575 .
O10 V1B O12 V1A 72.0(9) . .
O11B V1B O12 V1A 176.4(14) . .
O8 V1B O12 V1A -33(2) 3_766 .
O1 V1B O12 V1A -89.3(16) 4_575 .
O10 V1A O12 V2 -80.2(17) . .
O11A V1A O12 V2 -171.8(11) . .
O8 V1A O12 V2 54(4) 3_766 .
O1 V1A O12 V2 83.7(7) 4_575 .
O11B V1A O12 V2 4.2(8) . .
O10 V1A O12 V1B -87.1(10) . .
O11A V1A O12 V1B -178.6(18) . .
O8 V1A O12 V1B 47(5) 3_766 .
O1 V1A O12 V1B 76.8(18) 4_575 .
O11B V1A O12 V1B -2.7(10) . .
O14 V3 O15 Cu1 131.1(3) . .
O3 V3 O15 Cu1 -111.2(3) 2_746 .
O5 V3 O15 Cu1 11.3(4) . .
O2 Cu1 O15 V3 90.2(4) 2_756 .
O6 Cu1 O15 V3 -2.3(4) . .
N1 Cu1 O15 V3 -178.3(4) . .
N2 Cu1 O15 V3 -95.0(4) . .
O2 Cu1 N1 C7 5.7(7) 2_756 .
O6 Cu1 N1 C7 -173(3) . .
N2 Cu1 N1 C7 -179.8(7) . .
O15 Cu1 N1 C7 -93.7(7) . .
O2 Cu1 N1 C11 -174.8(5) 2_756 .
O6 Cu1 N1 C11 6(4) . .
N2 Cu1 N1 C11 -0.4(5) . .
O15 Cu1 N1 C11 85.8(5) . .
O2 Cu1 N2 C18 -129.9(17) 2_756 .
O6 Cu1 N2 C18 1.3(6) . .
N1 Cu1 N2 C18 -179.2(6) . .
O15 Cu1 N2 C18 94.7(6) . .
O2 Cu1 N2 C15 50(2) 2_756 .
O6 Cu1 N2 C15 -178.6(5) . .
N1 Cu1 N2 C15 1.0(5) . .
O15 Cu1 N2 C15 -85.1(5) . .
O2 P1 C1 C6 124.7(6) . .
O1 P1 C1 C6 0.8(7) . .
O3 P1 C1 C6 -115.1(6) . .
O2 P1 C1 C2 -58.8(6) . .
O1 P1 C1 C2 177.4(5) . .
O3 P1 C1 C2 61.4(6) . .
C6 C1 C2 C3 -1.0(10) . .
P1 C1 C2 C3 -177.6(5) . .
C1 C2 C3 C4 3.0(10) . .
C1 C2 C3 P3 -175.4(5) . .
O8 P3 C3 C4 -47.8(7) . .
O7 P3 C3 C4 -169.0(6) . .
O9 P3 C3 C4 70.4(6) . .
O8 P3 C3 C2 130.6(6) . .
O7 P3 C3 C2 9.5(7) . .
O9 P3 C3 C2 -111.2(6) . .
C2 C3 C4 C5 -2.0(10) . .
P3 C3 C4 C5 176.4(5) . .
C3 C4 C5 C6 -1.0(10) . .
C3 C4 C5 P2 -178.8(5) . .
O6 P2 C5 C6 128.8(6) . .
O4 P2 C5 C6 4.8(7) . .
O5 P2 C5 C6 -109.4(6) . .
O6 P2 C5 C4 -53.4(7) . .
O4 P2 C5 C4 -177.3(6) . .
O5 P2 C5 C4 68.5(6) . .
C2 C1 C6 C5 -2.0(11) . .
P1 C1 C6 C5 174.4(5) . .
C4 C5 C6 C1 3.0(10) . .
P2 C5 C6 C1 -179.1(5) . .
C11 N1 C7 C8 -1.3(11) . .
Cu1 N1 C7 C8 178.2(6) . .
N1 C7 C8 C9 1.0(12) . .
C7 C8 C9 C10 -1.4(12) . .
C8 C9 C10 C11 2.0(12) . .
C8 C9 C10 C12 -180.0(8) . .
C7 N1 C11 C10 1.9(10) . .
Cu1 N1 C11 C10 -177.7(5) . .
C7 N1 C11 C15 179.3(7) . .
Cu1 N1 C11 C15 -0.3(8) . .
C9 C10 C11 N1 -2.2(11) . .
C12 C10 C11 N1 179.5(7) . .
C9 C10 C11 C15 -179.5(7) . .
C12 C10 C11 C15 2.3(11) . .
C9 C10 C12 C13 -178.2(9) . .
C11 C10 C12 C13 -0.1(12) . .
C10 C12 C13 C14 -1.8(14) . .
C12 C13 C14 C15 1.5(13) . .
C12 C13 C14 C16 -177.9(8) . .
C18 N2 C15 C14 -0.2(11) . .
Cu1 N2 C15 C14 179.7(6) . .
C18 N2 C15 C11 178.7(6) . .
Cu1 N2 C15 C11 -1.4(8) . .
C16 C14 C15 N2 -1.0(11) . .
C13 C14 C15 N2 179.5(7) . .
C16 C14 C15 C11 -179.9(7) . .
C13 C14 C15 C11 0.6(11) . .
N1 C11 C15 N2 1.2(10) . .
C10 C11 C15 N2 178.5(7) . .
N1 C11 C15 C14 -179.9(7) . .
C10 C11 C15 C14 -2.6(11) . .
C15 C14 C16 C17 1.7(11) . .
C13 C14 C16 C17 -178.9(8) . .
C14 C16 C17 C18 -1.2(12) . .
C15 N2 C18 C17 0.8(11) . .
Cu1 N2 C18 C17 -179.1(5) . .
C16 C17 C18 N2 -0.1(12) . .
